data_7023426
loop_
_publ_author_name
'Ghosh, Soumavo'
'Mukherjee, Sandip'
'Seth, Piya'
'Mukherjee, Partha Sarathi'
'Ghosh, Ashutosh'

_publ_section_title
;
 Solvent-templated supramolecular isomerism in 2D coordination polymer
 constructed by Ni(II)2Co(II) nodes and dicyanamido spacers: drastic
 change in magnetic behaviours.
;
_journal_issue 37
_journal_name_full 'Dalton transactions (Cambridge, England : 2003)'
_journal_page_first 13554
_journal_page_last 13564
_journal_paper_doi 10.1039/c3dt51326b
_journal_volume 42
_journal_year 2013
_chemical_formula_moiety 'C38 H32 Co N10 Ni2 O4, C2 H3 N'
_chemical_formula_sum 'C40 H35 Co N11 Ni2 O4'
_chemical_formula_weight 910.10
_chemical_name_systematic
;
 ?
;
_space_group_IT_number 92
_symmetry_cell_setting tetragonal
_symmetry_space_group_name_Hall 'P 4abw 2nw'
_symmetry_space_group_name_H-M 'P 41 21 2'
_atom_sites_solution_hydrogens geom
_atom_sites_solution_primary direct
_atom_sites_solution_secondary difmap
_audit_creation_method SHELXL-97
_cell_angle_alpha 90.000(5)
_cell_angle_beta 90.000(5)
_cell_angle_gamma 90.000(5)
_cell_formula_units_Z 4
_cell_length_a 10.453(5)
_cell_length_b 10.453(5)
_cell_length_c 35.841(5)
_cell_measurement_temperature 293(2)
_cell_measurement_theta_max 26.68
_cell_measurement_theta_min 2.03
_cell_volume 3916(3)
_computing_cell_refinement 'Bruker SMART APEX2'
_computing_data_collection 'Bruker SMART APEX2'
_computing_data_reduction 'Bruker SAINT'
_computing_molecular_graphics 'Ortep-3 for Windows (Farrugia, 1997)'
_computing_publication_material 'WINGX V1.80.03'
_computing_structure_refinement 'SHELXL-97 (Sheldrick, 1997)'
_computing_structure_solution 'SHELXS-97 (Sheldrick, 1990)'
_diffrn_ambient_temperature 293(2)
_diffrn_measured_fraction_theta_full 0.955
_diffrn_measured_fraction_theta_max 0.955
_diffrn_measurement_device_type 'CCD area detector'
_diffrn_measurement_method 'phi and omega scans'
_diffrn_radiation_monochromator graphite
_diffrn_radiation_source 'fine-focus sealed tube'
_diffrn_radiation_type MoK\a
_diffrn_radiation_wavelength 0.71073
_diffrn_reflns_av_R_equivalents 0.0672
_diffrn_reflns_av_sigmaI/netI 0.0399
_diffrn_reflns_limit_h_max 12
_diffrn_reflns_limit_h_min -12
_diffrn_reflns_limit_k_max 13
_diffrn_reflns_limit_k_min -12
_diffrn_reflns_limit_l_max 44
_diffrn_reflns_limit_l_min -44
_diffrn_reflns_number 26677
_diffrn_reflns_theta_full 26.68
_diffrn_reflns_theta_max 26.68
_diffrn_reflns_theta_min 2.03
_exptl_absorpt_coefficient_mu 1.428
_exptl_absorpt_correction_T_max 0.6748
_exptl_absorpt_correction_T_min 0.5364
_exptl_absorpt_correction_type empirical
_exptl_absorpt_process_details sadabs
_exptl_crystal_colour green
_exptl_crystal_density_diffrn 1.544
_exptl_crystal_density_method 'not measured'
_exptl_crystal_description rectangular
_exptl_crystal_F_000 1780
_exptl_crystal_size_max 0.50
_exptl_crystal_size_mid 0.40
_exptl_crystal_size_min 0.30
_refine_diff_density_max 0.630
_refine_diff_density_min -0.534
_refine_diff_density_rms 0.071
_refine_ls_abs_structure_details 'Flack H D (1983), Acta Cryst. A39, 876-881'
_refine_ls_abs_structure_Flack 0.05(2)
_refine_ls_extinction_method none
_refine_ls_goodness_of_fit_ref 1.088
_refine_ls_hydrogen_treatment constr
_refine_ls_matrix_type full
_refine_ls_number_parameters 273
_refine_ls_number_reflns 3898
_refine_ls_number_restraints 0
_refine_ls_restrained_S_all 1.088
_refine_ls_R_factor_all 0.0461
_refine_ls_R_factor_gt 0.0393
_refine_ls_shift/su_max 0.001
_refine_ls_shift/su_mean 0.000
_refine_ls_structure_factor_coef Fsqd
_refine_ls_weighting_details 'calc w=1/[\s^2^(Fo^2^)+(0.0584P)^2^+1.3038P] where P=(Fo^2^+2Fc^2^)/3'
_refine_ls_weighting_scheme calc
_refine_ls_wR_factor_gt 0.0987
_refine_ls_wR_factor_ref 0.1030
_reflns_number_gt 3536
_reflns_number_total 3898
_reflns_threshold_expression >2sigma(I)
_cod_data_source_file c3dt51326b.txt
_cod_data_source_block 1b
_cod_database_code 7023426

loop_
_symmetry_equiv_pos_as_xyz
'x, y, z'
'-x, -y, z+1/2'
'x+1/2, -y+1/2, -z+3/4'
'-x+1/2, y+1/2, -z+1/4'
'-y, -x, -z+1/2'
'y, x, -z'
'y+1/2, -x+1/2, z+3/4'
'-y+1/2, x+1/2, z+1/4'

loop_
_atom_site_label
_atom_site_type_symbol
_atom_site_fract_x
_atom_site_fract_y
_atom_site_fract_z
_atom_site_U_iso_or_equiv
_atom_site_adp_type
_atom_site_occupancy
_atom_site_symmetry_multiplicity
_atom_site_calc_flag
_atom_site_refinement_flags
Co1 Co 0.03610(4) 0.03610(4) 0.0000 0.02930(15) Uani 1 2 d S
Ni1 Ni -0.12356(4) 0.27170(4) 0.003286(13) 0.03733(14) Uani 1 1 d .
O1 O 0.0408(2) 0.2204(2) -0.02032(6) 0.0367(5) Uani 1 1 d .
N2 N -0.2946(3) 0.2695(3) 0.02938(10) 0.0498(8) Uani 1 1 d .
O2 O -0.0555(2) 0.1449(2) 0.04048(6) 0.0377(5) Uani 1 1 d .
N3 N -0.1444(3) 0.0208(4) -0.02493(10) 0.0516(8) Uani 1 1 d .
N1 N -0.1842(4) 0.3436(3) -0.04605(9) 0.0529(9) Uani 1 1 d .
C1 C -0.1018(4) 0.1136(4) 0.07316(9) 0.0399(7) Uani 1 1 d .
C5 C -0.2667(5) 0.1163(6) 0.12037(14) 0.0754(15) Uani 1 1 d .
H5 H -0.3468 0.1436 0.1284 0.091 Uiso 1 1 calc R
C14 C 0.2134(5) 0.3504(5) -0.11638(11) 0.0673(13) Uani 1 1 d .
H14 H 0.2529 0.3781 -0.1382 0.081 Uiso 1 1 calc R
C13 C 0.0887(5) 0.3755(5) -0.11011(11) 0.0574(11) Uani 1 1 d .
H13 H 0.0430 0.4215 -0.1279 0.069 Uiso 1 1 calc R
C10 C -0.3176(6) 0.3859(7) -0.05131(14) 0.088(2) Uani 1 1 d .
H10A H -0.3223 0.4769 -0.0461 0.105 Uiso 1 1 calc R
H10B H -0.3406 0.3736 -0.0773 0.105 Uiso 1 1 calc R
C12 C 0.0252(4) 0.3347(4) -0.07755(10) 0.0465(9) Uani 1 1 d .
C4 C -0.1949(5) 0.0423(6) 0.14387(13) 0.0774(16) Uani 1 1 d .
H4 H -0.2267 0.0178 0.1670 0.093 Uiso 1 1 calc R
C17 C 0.0944(4) 0.2650(3) -0.05074(9) 0.0380(8) Uani 1 1 d .
C16 C 0.2236(4) 0.2404(4) -0.05746(10) 0.0441(8) Uani 1 1 d .
H16 H 0.2711 0.1950 -0.0400 0.053 Uiso 1 1 calc R
C9 C -0.4113(5) 0.3209(6) -0.02830(18) 0.0828(18) Uani 1 1 d .
H9A H -0.4052 0.2300 -0.0335 0.099 Uiso 1 1 calc R
H9B H -0.4955 0.3485 -0.0363 0.099 Uiso 1 1 calc R
C6 C -0.2252(4) 0.1525(4) 0.08501(11) 0.0527(9) Uani 1 1 d .
C11 C -0.1092(5) 0.3638(4) -0.07391(10) 0.0541(11) Uani 1 1 d .
H11 H -0.1467 0.4025 -0.0945 0.065 Uiso 1 1 calc R
C18 C -0.2459(4) 0.0014(4) -0.03616(9) 0.0419(8) Uani 1 1 d .
C15 C 0.2818(4) 0.2827(5) -0.08970(11) 0.0558(10) Uani 1 1 d .
H15 H 0.3680 0.2655 -0.0936 0.067 Uiso 1 1 calc R
C2 C -0.0283(4) 0.0404(4) 0.09792(10) 0.0452(8) Uani 1 1 d .
H2 H 0.0536 0.0150 0.0909 0.054 Uiso 1 1 calc R
C7 C -0.3127(4) 0.2210(5) 0.06167(13) 0.0602(11) Uani 1 1 d .
H7 H -0.3944 0.2318 0.0714 0.072 Uiso 1 1 calc R
C8 C -0.4035(5) 0.3381(5) 0.01269(13) 0.0675(13) Uani 1 1 d .
H8A H -0.3956 0.4286 0.0182 0.081 Uiso 1 1 calc R
H8B H -0.4822 0.3077 0.0240 0.081 Uiso 1 1 calc R
C3 C -0.0745(5) 0.0049(5) 0.13258(11) 0.0584(11) Uani 1 1 d .
H3 H -0.0241 -0.0445 0.1484 0.070 Uiso 1 1 calc R
N4 N -0.3536(3) -0.0174(4) -0.05311(8) 0.0550(9) Uani 1 1 d .
N5 N -0.0671(3) 0.4406(3) 0.02510(10) 0.0497(8) Uani 1 1 d .
C19 C -0.0442(4) 0.5398(4) 0.03619(10) 0.0438(9) Uani 1 1 d .
C51 C -0.1435(13) -0.3034(12) -0.0577(4) 0.102(4) Uani 0.50 1 d P
H51A H -0.0945 -0.2261 -0.0555 0.154 Uiso 0.50 1 calc PR
H51B H -0.1879 -0.3041 -0.0811 0.154 Uiso 0.50 1 calc PR
H51C H -0.0872 -0.3758 -0.0563 0.154 Uiso 0.50 1 calc PR
N50 N -0.3095(6) -0.3095(6) 0.0000 0.120(3) Uani 1 2 d S
C50 C -0.2347(11) -0.3097(12) -0.0277(3) 0.080(3) Uani 0.50 1 d P

loop_
_atom_site_aniso_label
_atom_site_aniso_U_11
_atom_site_aniso_U_22
_atom_site_aniso_U_33
_atom_site_aniso_U_23
_atom_site_aniso_U_13
_atom_site_aniso_U_12
Co1 0.02848(19) 0.02848(19) 0.0310(3) 0.00041(18) -0.00041(18) 0.0024(2)
Ni1 0.0383(2) 0.0339(2) 0.0398(2) 0.00034(19) -0.00163(19) 0.00452(18)
O1 0.0408(13) 0.0343(12) 0.0350(11) 0.0062(10) 0.0062(10) 0.0039(11)
N2 0.0326(17) 0.0476(19) 0.069(2) 0.0024(16) 0.0048(15) 0.0079(14)
O2 0.0394(13) 0.0387(13) 0.0351(11) 0.0033(10) 0.0063(10) 0.0086(10)
N3 0.0383(19) 0.066(2) 0.0509(17) 0.0029(16) -0.0047(15) -0.0021(17)
N1 0.061(2) 0.052(2) 0.0463(17) 0.0005(15) -0.0114(16) 0.0181(16)
C1 0.042(2) 0.039(2) 0.0388(17) -0.0017(15) 0.0055(15) -0.0016(15)
C5 0.064(3) 0.099(4) 0.064(3) 0.009(3) 0.028(2) 0.015(3)
C14 0.090(4) 0.074(3) 0.038(2) 0.010(2) 0.008(2) -0.018(3)
C13 0.078(3) 0.057(3) 0.0366(19) 0.0100(19) -0.0067(19) -0.007(2)
C10 0.081(4) 0.125(5) 0.056(3) 0.003(3) -0.010(3) 0.052(4)
C12 0.064(3) 0.039(2) 0.0366(17) 0.0008(15) -0.0075(17) -0.0036(18)
C4 0.074(3) 0.108(5) 0.049(2) 0.018(3) 0.022(2) 0.013(3)
C17 0.048(2) 0.0301(17) 0.0362(16) -0.0031(14) 0.0010(15) -0.0054(15)
C16 0.045(2) 0.046(2) 0.0419(18) -0.0016(16) -0.0004(16) -0.0056(16)
C9 0.060(3) 0.084(4) 0.104(4) -0.016(3) -0.034(3) 0.029(3)
C6 0.046(2) 0.056(3) 0.055(2) 0.0044(19) 0.0131(18) 0.0070(18)
C11 0.072(3) 0.052(2) 0.0377(19) 0.0011(18) -0.0131(19) 0.013(2)
C18 0.045(2) 0.048(2) 0.0327(17) 0.0002(15) 0.0043(16) 0.0018(17)
C15 0.057(3) 0.061(3) 0.049(2) -0.002(2) 0.012(2) -0.0128(19)
C2 0.041(2) 0.052(2) 0.0428(18) 0.0026(17) 0.0027(16) -0.0002(15)
C7 0.046(2) 0.066(3) 0.069(3) 0.003(2) 0.023(2) 0.006(2)
C8 0.050(3) 0.075(3) 0.077(3) 0.007(2) 0.002(2) 0.023(2)
C3 0.064(3) 0.072(3) 0.039(2) 0.0102(19) 0.0026(19) 0.000(2)
N4 0.0349(17) 0.094(3) 0.0362(15) 0.0063(17) -0.0029(13) -0.0143(17)
N5 0.061(2) 0.0318(18) 0.0561(18) -0.0021(15) -0.0024(16) -0.0006(15)
C19 0.050(2) 0.044(2) 0.0374(17) 0.0067(16) 0.0011(16) -0.0040(18)
C51 0.089(9) 0.074(8) 0.145(12) -0.015(8) 0.022(9) -0.023(7)
N50 0.102(4) 0.102(4) 0.155(8) 0.021(5) -0.021(5) -0.017(5)
C50 0.058(6) 0.082(7) 0.101(8) 0.000(7) 0.012(6) -0.007(5)

loop_
_atom_type_symbol
_atom_type_description
_atom_type_scat_dispersion_real
_atom_type_scat_dispersion_imag
_atom_type_scat_source
C C 0.0033 0.0016 'International Tables Vol C Tables 4.2.6.8 and 6.1.1.4'
H H 0.0000 0.0000 'International Tables Vol C Tables 4.2.6.8 and 6.1.1.4'
N N 0.0061 0.0033 'International Tables Vol C Tables 4.2.6.8 and 6.1.1.4'
O O 0.0106 0.0060 'International Tables Vol C Tables 4.2.6.8 and 6.1.1.4'
Co Co 0.3494 0.9721 'International Tables Vol C Tables 4.2.6.8 and 6.1.1.4'
Ni Ni 0.3393 1.1124 'International Tables Vol C Tables 4.2.6.8 and 6.1.1.4'

loop_
_geom_angle_atom_site_label_1
_geom_angle_atom_site_label_2
_geom_angle_atom_site_label_3
_geom_angle
_geom_angle_site_symmetry_1
_geom_angle_site_symmetry_3
O1 Co1 O1 94.62(14) 6 .
O1 Co1 O2 75.29(9) 6 6
O1 Co1 O2 99.83(9) . 6
O1 Co1 O2 99.83(9) 6 .
O1 Co1 O2 75.29(9) . .
O2 Co1 O2 172.97(15) 6 .
O1 Co1 N3 86.67(12) 6 6
O1 Co1 N3 174.49(12) . 6
O2 Co1 N3 85.68(12) 6 6
O2 Co1 N3 99.21(12) . 6
O1 Co1 N3 174.49(12) 6 .
O1 Co1 N3 86.67(12) . .
O2 Co1 N3 99.21(12) 6 .
O2 Co1 N3 85.68(12) . .
N3 Co1 N3 92.6(2) 6 .
O1 Co1 Ni1 119.37(7) 6 .
O1 Co1 Ni1 41.74(7) . .
O2 Co1 Ni1 135.69(7) 6 .
O2 Co1 Ni1 42.38(6) . .
N3 Co1 Ni1 133.30(11) 6 .
N3 Co1 Ni1 64.84(11) . .
O1 Co1 Ni1 41.74(7) 6 6
O1 Co1 Ni1 119.37(7) . 6
O2 Co1 Ni1 42.38(6) 6 6
O2 Co1 Ni1 135.69(7) . 6
N3 Co1 Ni1 64.84(11) 6 6
N3 Co1 Ni1 133.30(11) . 6
Ni1 Co1 Ni1 158.26(3) . 6
O1 Ni1 O2 78.37(9) . .
O1 Ni1 N2 163.64(12) . .
O2 Ni1 N2 89.94(12) . .
O1 Ni1 N5 98.54(13) . .
O2 Ni1 N5 102.50(12) . .
N2 Ni1 N5 95.12(15) . .
O1 Ni1 N1 89.94(12) . .
O2 Ni1 N1 159.31(12) . .
N2 Ni1 N1 97.57(15) . .
N5 Ni1 N1 96.02(14) . .
O1 Ni1 Co1 43.59(7) . .
O2 Ni1 Co1 44.13(7) . .
N2 Ni1 Co1 120.37(10) . .
N5 Ni1 Co1 125.10(10) . .
N1 Ni1 Co1 116.64(10) . .
C17 O1 Ni1 128.8(2) . .
C17 O1 Co1 129.6(2) . .
Ni1 O1 Co1 94.67(10) . .
C7 N2 C8 116.5(4) . .
C7 N2 Ni1 123.7(3) . .
C8 N2 Ni1 119.4(3) . .
C1 O2 Ni1 128.8(2) . .
C1 O2 Co1 131.2(2) . .
Ni1 O2 Co1 93.49(10) . .
C18 N3 Co1 172.7(4) . .
C11 N1 C10 115.3(4) . .
C11 N1 Ni1 123.2(3) . .
C10 N1 Ni1 121.3(3) . .
O2 C1 C2 120.0(3) . .
O2 C1 C6 122.2(3) . .
C2 C1 C6 117.8(3) . .
C4 C5 C6 122.9(5) . .
C13 C14 C15 118.8(4) . .
C14 C13 C12 122.3(4) . .
C9 C10 N1 115.2(5) . .
C17 C12 C13 118.7(4) . .
C17 C12 C11 123.3(4) . .
C13 C12 C11 118.0(4) . .
C5 C4 C3 118.7(4) . .
O1 C17 C16 119.4(3) . .
O1 C17 C12 122.2(3) . .
C16 C17 C12 118.4(3) . .
C15 C16 C17 120.8(4) . .
C10 C9 C8 118.0(5) . .
C5 C6 C1 118.6(4) . .
C5 C6 C7 118.0(4) . .
C1 C6 C7 123.3(4) . .
N1 C11 C12 129.0(4) . .
N3 C18 N4 172.4(4) . .
C16 C15 C14 120.9(5) . .
C3 C2 C1 121.5(4) . .
N2 C7 C6 129.3(4) . .
N2 C8 C9 112.7(4) . .
C4 C3 C2 120.4(4) . .
C18 N4 C19 124.1(3) . 6_455
C19 N5 Ni1 174.4(3) . .
N5 C19 N4 172.6(4) . 6_565
C50 N50 C50 128.2(14) 6 .
N50 C50 C51 175.7(13) . .

loop_
_geom_bond_atom_site_label_1
_geom_bond_atom_site_label_2
_geom_bond_distance
_geom_bond_site_symmetry_2
Co1 O1 2.060(2) 6
Co1 O1 2.060(2) .
Co1 O2 2.077(2) 6
Co1 O2 2.077(2) .
Co1 N3 2.094(3) 6
Co1 N3 2.094(3) .
Co1 Ni1 2.9772(15) .
Co1 Ni1 2.9772(15) 6
Ni1 O1 1.989(3) .
Ni1 O2 2.010(2) .
Ni1 N2 2.018(3) .
Ni1 N5 2.019(3) .
Ni1 N1 2.024(3) .
O1 C17 1.312(4) .
N2 C7 1.277(5) .
N2 C8 1.472(5) .
O2 C1 1.309(4) .
N3 C18 1.153(5) .
N1 C11 1.287(6) .
N1 C10 1.475(6) .
C1 C2 1.402(5) .
C1 C6 1.417(5) .
C5 C4 1.367(7) .
C5 C6 1.392(6) .
C14 C13 1.348(7) .
C14 C15 1.388(7) .
C13 C12 1.409(6) .
C10 C9 1.450(9) .
C12 C17 1.406(5) .
C12 C11 1.443(7) .
C4 C3 1.379(7) .
C17 C16 1.396(6) .
C16 C15 1.378(5) .
C9 C8 1.482(8) .
C6 C7 1.431(6) .
C18 N4 1.294(5) .
C2 C3 1.384(5) .
N4 C19 1.299(5) 6_455
N5 C19 1.136(5) .
C19 N4 1.299(5) 6_565
C51 C50 1.438(16) .
N50 C50 1.263(12) 6
N50 C50 1.263(12) .
